data_1506123
loop_
_publ_author_name
'Rege, Pankaj D.'
'Tian, Yuan'
'Corey, E. J.'

_publ_section_title
;
 Studies of new indole alkaloid coupling methods for the synthesis of
 haplophytine.
;
_journal_issue 14
_journal_name_full 'Organic letters'
_journal_page_first 3117
_journal_page_last 3120
_journal_paper_doi 10.1021/ol061319c
_journal_volume 8
_journal_year 2006
_chemical_formula_sum 'C34 H46 N3 O9'
_chemical_formula_weight 640.74
_chemical_name_systematic
; 
 ? 
;
_space_group_IT_number 15
_symmetry_cell_setting monoclinic
_symmetry_space_group_name_Hall '-C 2yc'
_symmetry_space_group_name_H-M 'C 1 2/c 1'
_atom_sites_solution_hydrogens geom
_atom_sites_solution_primary direct
_atom_sites_solution_secondary difmap
_audit_creation_method SHELXL-97
_cell_angle_alpha 90.00
_cell_angle_beta 113.036(4)
_cell_angle_gamma 90.00
_cell_formula_units_Z 8
_cell_length_a 31.189(5)
_cell_length_b 16.501(3)
_cell_length_c 14.102(2)
_cell_measurement_temperature 293(2)
_cell_volume 6678.9(19)
_computing_cell_refinement 'SMART (BRUKER, V5.625, 2001)'
_computing_data_collection 'ASTRO (BRUKER, V5.007, 1997)'
_computing_data_reduction 'SAINT (BRUKER, V6.22, 2001)'
_computing_molecular_graphics 'SHELXTL (BRUKER, 2000, V6.1)'
_computing_publication_material 'XCIF (Sheldrick and BRUKER, 1997, V5.1)'
_computing_structure_refinement 'SHELXL-97 (Sheldrick, 1997)'
_computing_structure_solution 'SHELXS-97 (Sheldrick, 1990)'
_diffrn_ambient_temperature 293(2)
_diffrn_detector_area_resol_mean 836.6-
_diffrn_measured_fraction_theta_full 0.999
_diffrn_measured_fraction_theta_max 0.999
_diffrn_measurement_device_type 'Bruker CCD'
_diffrn_measurement_method '\w, 0.3 deg'
_diffrn_radiation_monochromator graphite
_diffrn_radiation_source 'normal-focus sealed tube'
_diffrn_radiation_type MoK\a
_diffrn_radiation_wavelength 0.71073
_diffrn_reflns_av_R_equivalents 0.0961
_diffrn_reflns_av_sigmaI/netI 0.1795
_diffrn_reflns_limit_h_max 35
_diffrn_reflns_limit_h_min -38
_diffrn_reflns_limit_k_max 20
_diffrn_reflns_limit_k_min -20
_diffrn_reflns_limit_l_max 17
_diffrn_reflns_limit_l_min -17
_diffrn_reflns_number 20830
_diffrn_reflns_theta_full 26.40
_diffrn_reflns_theta_max 26.40
_diffrn_reflns_theta_min 1.42
_diffrn_standards_decay_% <1
_diffrn_standards_interval_count 0
_diffrn_standards_number 0
_exptl_absorpt_coefficient_mu 0.092
_exptl_absorpt_correction_type none
_exptl_crystal_colour colorless
_exptl_crystal_density_diffrn 1.274
_exptl_crystal_density_meas 0
_exptl_crystal_density_method 'not measured'
_exptl_crystal_description needle
_exptl_crystal_F_000 2744
_exptl_crystal_size_max 0.14
_exptl_crystal_size_mid 0.04
_exptl_crystal_size_min 0.04
_refine_diff_density_max 0.434
_refine_diff_density_min -0.319
_refine_diff_density_rms 0.064
_refine_ls_extinction_method none
_refine_ls_goodness_of_fit_ref 0.851
_refine_ls_hydrogen_treatment constr
_refine_ls_matrix_type full
_refine_ls_number_parameters 426
_refine_ls_number_reflns 6835
_refine_ls_number_restraints 0
_refine_ls_restrained_S_all 0.851
_refine_ls_R_factor_all 0.1465
_refine_ls_R_factor_gt 0.0514
_refine_ls_shift/su_max 0.013
_refine_ls_shift/su_mean 0.001
_refine_ls_structure_factor_coef Fsqd
_refine_ls_weighting_details 'calc w=1/[\s^2^(Fo^2^)+(0.0222P)^2^+0.0000P] where P=(Fo^2^+2Fc^2^)/3'
_refine_ls_weighting_scheme calc
_refine_ls_wR_factor_gt 0.0850
_refine_ls_wR_factor_ref 0.0966
_reflns_number_gt 2777
_reflns_number_total 6835
_reflns_threshold_expression >2sigma(I)
_cod_data_source_file ol061319c_1.cif
_cod_data_source_block ejc80t
_cod_depositor_comments
;
The following automatic conversions were performed:

'_symmetry_cell_setting' value 'Monoclinic' changed to 'monoclinic'
according to /home/saulius/struct/CIF-dictionaries/cif_core.dic
dictionary named 'cif_core.dic' version 2.4.1 from 2010-06-29.

Automatic conversion script
Id: cif_fix_values 1715 2011-07-08 13:25:40Z adriana 
;
_cod_original_cell_volume 6679(2)
_cod_original_sg_symbol_H-M C2/c
_cod_database_code 1506123

loop_
_symmetry_equiv_pos_as_xyz
'x, y, z'
'-x, y, -z+1/2'
'x+1/2, y+1/2, z'
'-x+1/2, y+1/2, -z+1/2'
'-x, -y, -z'
'x, -y, z-1/2'
'-x+1/2, -y+1/2, -z'
'x+1/2, -y+1/2, z-1/2'

loop_
_atom_site_label
_atom_site_type_symbol
_atom_site_fract_x
_atom_site_fract_y
_atom_site_fract_z
_atom_site_U_iso_or_equiv
_atom_site_adp_type
_atom_site_occupancy
_atom_site_symmetry_multiplicity
_atom_site_calc_flag
_atom_site_refinement_flags
O1 O 0.27334(6) 0.50399(11) 0.40733(14) 0.0271(5) Uani 1 1 d .
O2 O 0.18077(6) 0.53297(10) 0.28168(14) 0.0308(5) Uani 1 1 d .
O3 O 0.22109(6) 0.28895(11) 0.06028(13) 0.0304(5) Uani 1 1 d .
H3 H 0.2311 0.2425 0.0710 0.046 Uiso 1 1 calc R
O4 O 0.41520(7) 0.33624(12) 0.37937(15) 0.0429(6) Uani 1 1 d .
O5 O 0.38615(6) 0.23128(11) 0.43969(15) 0.0357(5) Uani 1 1 d .
O6 O 0.23495(6) 0.15389(10) 0.17844(15) 0.0298(5) Uani 1 1 d .
H6 H 0.2278 0.1068 0.1605 0.045 Uiso 1 1 calc R
O7 O 0.15959(7) 0.06312(11) 0.16676(15) 0.0322(5) Uani 1 1 d .
N1 N 0.33811(8) 0.32422(13) 0.32873(17) 0.0268(6) Uani 1 1 d .
N2 N 0.24518(7) 0.40179(12) 0.29158(16) 0.0214(5) Uani 1 1 d .
N3 N 0.09020(8) 0.14123(14) 0.23731(18) 0.0361(7) Uani 1 1 d .
C1 C 0.29597(9) 0.28118(15) 0.3290(2) 0.0232(7) Uani 1 1 d .
H1 H 0.2972 0.2245 0.3095 0.028 Uiso 1 1 calc R
C2 C 0.29467(9) 0.28359(15) 0.4356(2) 0.0259(7) Uani 1 1 d .
H2A H 0.3217 0.2555 0.4841 0.031 Uiso 1 1 calc R
H2B H 0.2670 0.2558 0.4341 0.031 Uiso 1 1 calc R
C3 C 0.29439(10) 0.37053(15) 0.4714(2) 0.0301(8) Uani 1 1 d .
H3A H 0.2795 0.3714 0.5203 0.036 Uiso 1 1 calc R
H3B H 0.3264 0.3879 0.5077 0.036 Uiso 1 1 calc R
C4 C 0.27025(10) 0.43092(18) 0.3879(2) 0.0238(7) Uani 1 1 d .
C5 C 0.22114(9) 0.45226(16) 0.2056(2) 0.0208(7) Uani 1 1 d .
C6 C 0.19154(9) 0.51707(16) 0.1984(2) 0.0241(7) Uani 1 1 d .
C7 C 0.17296(10) 0.55787(16) 0.1048(2) 0.0307(8) Uani 1 1 d .
H7 H 0.1545 0.6035 0.0984 0.037 Uiso 1 1 calc R
C8 C 0.18177(10) 0.53101(17) 0.0204(2) 0.0324(8) Uani 1 1 d .
H8 H 0.1702 0.5604 -0.0408 0.039 Uiso 1 1 calc R
C9 C 0.20742(9) 0.46147(16) 0.0261(2) 0.0281(7) Uani 1 1 d .
H9 H 0.2117 0.4418 -0.0314 0.034 Uiso 1 1 calc R
C10 C 0.22630(9) 0.42240(16) 0.1192(2) 0.0233(7) Uani 1 1 d .
C11 C 0.24978(9) 0.34011(16) 0.1410(2) 0.0245(7) Uani 1 1 d .
C12 C 0.29872(9) 0.34261(16) 0.1422(2) 0.0295(7) Uani 1 1 d .
H12A H 0.3086 0.2881 0.1346 0.035 Uiso 1 1 calc R
H12B H 0.2987 0.3747 0.0846 0.035 Uiso 1 1 calc R
C13 C 0.33255(9) 0.37892(16) 0.2418(2) 0.0307(8) Uani 1 1 d .
H13A H 0.3625 0.3873 0.2375 0.037 Uiso 1 1 calc R
H13B H 0.3210 0.4311 0.2532 0.037 Uiso 1 1 calc R
C14 C 0.25045(9) 0.31958(15) 0.2525(2) 0.0221(7) Uani 1 1 d .
C15 C 0.37991(10) 0.29137(19) 0.3862(2) 0.0309(8) Uani 1 1 d .
C16 C 0.46273(10) 0.3031(2) 0.4129(2) 0.0421(9) Uani 1 1 d .
C17 C 0.48478(10) 0.2947(2) 0.5277(2) 0.0555(10) Uani 1 1 d .
H17A H 0.4811 0.3444 0.5592 0.083 Uiso 1 1 calc R
H17B H 0.5173 0.2830 0.5486 0.083 Uiso 1 1 calc R
H17C H 0.4700 0.2514 0.5490 0.083 Uiso 1 1 calc R
C18 C 0.46174(11) 0.2250(2) 0.3575(3) 0.0679(12) Uani 1 1 d .
H18A H 0.4462 0.1842 0.3810 0.102 Uiso 1 1 calc R
H18B H 0.4931 0.2079 0.3714 0.102 Uiso 1 1 calc R
H18C H 0.4453 0.2329 0.2847 0.102 Uiso 1 1 calc R
C19 C 0.48723(11) 0.3696(2) 0.3775(3) 0.0670(11) Uani 1 1 d .
H19A H 0.4721 0.3760 0.3041 0.101 Uiso 1 1 calc R
H19B H 0.5192 0.3549 0.3954 0.101 Uiso 1 1 calc R
H19C H 0.4857 0.4197 0.4106 0.101 Uiso 1 1 calc R
C20 C 0.20861(9) 0.26742(16) 0.2456(2) 0.0220(7) Uani 1 1 d .
C21 C 0.20242(10) 0.18729(16) 0.2101(2) 0.0235(7) Uani 1 1 d .
C22 C 0.16390(10) 0.14159(16) 0.2049(2) 0.0253(7) Uani 1 1 d .
C23 C 0.13166(10) 0.17465(17) 0.2387(2) 0.0272(7) Uani 1 1 d .
C24 C 0.07496(10) 0.19424(18) 0.3017(2) 0.0428(9) Uani 1 1 d .
H24A H 0.0865 0.1746 0.3721 0.051 Uiso 1 1 calc R
H24B H 0.0412 0.1968 0.2752 0.051 Uiso 1 1 calc R
C25 C 0.09541(10) 0.27765(17) 0.2967(2) 0.0382(8) Uani 1 1 d .
H25A H 0.0735 0.3109 0.2426 0.046 Uiso 1 1 calc R
H25B H 0.1048 0.3060 0.3620 0.046 Uiso 1 1 calc R
C26 C 0.13703(10) 0.25483(17) 0.2726(2) 0.0267(7) Uani 1 1 d .
C27 C 0.17437(9) 0.29988(16) 0.27578(19) 0.0252(7) Uani 1 1 d .
H27 H 0.1771 0.3533 0.2985 0.030 Uiso 1 1 calc R
C28 C 0.14293(10) 0.58748(18) 0.2659(2) 0.0472(9) Uani 1 1 d .
H28A H 0.1515 0.6410 0.2531 0.071 Uiso 1 1 calc R
H28B H 0.1358 0.5882 0.3262 0.071 Uiso 1 1 calc R
H28C H 0.1161 0.5698 0.2077 0.071 Uiso 1 1 calc R
C29 C 0.12734(11) 0.05759(18) 0.0615(2) 0.0506(9) Uani 1 1 d .
H29A H 0.0985 0.0831 0.0540 0.076 Uiso 1 1 calc R
H29B H 0.1218 0.0016 0.0420 0.076 Uiso 1 1 calc R
H29C H 0.1401 0.0843 0.0180 0.076 Uiso 1 1 calc R
C30 C 0.08772(11) 0.05559(18) 0.2593(3) 0.0545(10) Uani 1 1 d .
H30A H 0.0945 0.0237 0.2100 0.082 Uiso 1 1 calc R
H30B H 0.0570 0.0429 0.2550 0.082 Uiso 1 1 calc R
H30C H 0.1100 0.0437 0.3274 0.082 Uiso 1 1 calc R
C1S C 0.39435(17) 0.2101(3) 0.0238(4) 0.136(3) Uani 1 1 d .
H1S1 H 0.4213 0.2298 0.0802 0.204 Uiso 1 1 calc R
H1S2 H 0.3708 0.1951 0.0485 0.204 Uiso 1 1 calc R
H1S3 H 0.3825 0.2519 -0.0272 0.204 Uiso 1 1 calc R
C2S C 0.4068(2) 0.1413(4) -0.0206(4) 0.168(4) Uani 1 1 d .
H2S1 H 0.3793 0.1185 -0.0742 0.202 Uiso 1 1 calc R
H2S2 H 0.4286 0.1570 -0.0512 0.202 Uiso 1 1 calc R
C4S C 0.4443(2) 0.0103(6) 0.0299(6) 0.161(3) Uani 1 1 d .
C5S C 0.4632(2) -0.0448(4) 0.1127(5) 0.221(4) Uani 1 1 d .
H5S1 H 0.4921 -0.0238 0.1618 0.331 Uiso 1 1 calc R
H5S2 H 0.4688 -0.0960 0.0871 0.331 Uiso 1 1 calc R
H5S3 H 0.4417 -0.0522 0.1453 0.331 Uiso 1 1 calc R
O1S O 0.42730(11) 0.0843(2) 0.0568(3) 0.1070(11) Uani 1 1 d .
O2S O 0.43836(15) 0.0202(5) -0.0689(4) 0.227(3) Uani 1 1 d .
H2S H 0.4631 0.0121 -0.0749 0.340 Uiso 1 1 calc R

loop_
_atom_site_aniso_label
_atom_site_aniso_U_11
_atom_site_aniso_U_22
_atom_site_aniso_U_33
_atom_site_aniso_U_23
_atom_site_aniso_U_13
_atom_site_aniso_U_12
O1 0.0313(12) 0.0248(11) 0.0261(12) -0.0051(10) 0.0121(10) -0.0025(10)
O2 0.0334(12) 0.0333(12) 0.0285(12) 0.0011(10) 0.0151(10) 0.0104(11)
O3 0.0375(13) 0.0271(11) 0.0248(12) -0.0071(10) 0.0102(10) -0.0025(11)
O4 0.0227(12) 0.0477(13) 0.0580(16) 0.0059(12) 0.0154(11) -0.0037(12)
O5 0.0295(13) 0.0338(12) 0.0397(14) 0.0046(11) 0.0090(11) 0.0075(11)
O6 0.0278(12) 0.0230(11) 0.0427(14) -0.0076(11) 0.0184(11) -0.0028(10)
O7 0.0323(12) 0.0256(11) 0.0367(13) -0.0039(10) 0.0112(11) -0.0037(10)
N1 0.0212(14) 0.0330(14) 0.0267(15) 0.0017(13) 0.0100(12) -0.0005(13)
N2 0.0259(14) 0.0231(13) 0.0152(14) -0.0006(12) 0.0078(12) 0.0011(12)
N3 0.0311(16) 0.0407(16) 0.0433(17) -0.0038(14) 0.0219(14) -0.0053(14)
C1 0.0245(16) 0.0201(16) 0.0257(18) -0.0014(14) 0.0105(14) -0.0023(15)
C2 0.0266(17) 0.0277(17) 0.0238(18) 0.0049(15) 0.0103(15) 0.0033(15)
C3 0.0321(18) 0.0349(18) 0.0216(18) 0.0006(16) 0.0086(15) 0.0000(16)
C4 0.0247(17) 0.0304(18) 0.0228(18) -0.0012(16) 0.0164(15) -0.0020(16)
C5 0.0205(16) 0.0258(17) 0.0163(17) 0.0018(14) 0.0074(14) -0.0025(14)
C6 0.0293(18) 0.0243(16) 0.0201(17) -0.0022(14) 0.0113(15) -0.0008(15)
C7 0.0321(19) 0.0271(17) 0.0292(19) 0.0040(16) 0.0078(16) 0.0044(16)
C8 0.038(2) 0.0333(18) 0.0229(18) 0.0098(16) 0.0085(16) 0.0001(17)
C9 0.0345(19) 0.0323(18) 0.0194(18) -0.0034(15) 0.0127(15) -0.0041(16)
C10 0.0246(17) 0.0260(17) 0.0209(18) -0.0012(15) 0.0108(15) -0.0049(15)
C11 0.0287(18) 0.0257(17) 0.0211(17) -0.0063(14) 0.0118(15) -0.0052(15)
C12 0.0329(18) 0.0312(17) 0.0293(18) 0.0006(16) 0.0173(15) 0.0045(16)
C13 0.0276(18) 0.0341(18) 0.035(2) 0.0009(16) 0.0176(17) -0.0009(16)
C14 0.0264(17) 0.0211(15) 0.0194(16) 0.0001(14) 0.0096(14) 0.0031(15)
C15 0.0229(19) 0.0380(19) 0.033(2) -0.0072(17) 0.0128(17) -0.0007(18)
C16 0.0206(18) 0.061(2) 0.042(2) -0.0015(19) 0.0099(17) 0.0019(18)
C17 0.032(2) 0.087(3) 0.042(2) -0.001(2) 0.0080(18) 0.000(2)
C18 0.046(2) 0.092(3) 0.068(3) -0.023(2) 0.025(2) 0.003(2)
C19 0.032(2) 0.097(3) 0.074(3) 0.017(2) 0.023(2) -0.004(2)
C20 0.0222(17) 0.0255(17) 0.0174(17) 0.0033(14) 0.0069(14) 0.0023(14)
C21 0.0227(17) 0.0270(17) 0.0209(17) 0.0020(14) 0.0086(14) 0.0038(15)
C22 0.0245(17) 0.0235(16) 0.0271(19) 0.0006(15) 0.0091(15) 0.0009(15)
C23 0.0216(17) 0.0342(18) 0.0235(18) 0.0030(15) 0.0063(15) -0.0020(16)
C24 0.0276(19) 0.063(2) 0.043(2) -0.0033(19) 0.0204(17) -0.0060(18)
C25 0.0288(19) 0.048(2) 0.041(2) -0.0022(17) 0.0169(17) 0.0028(18)
C26 0.0243(18) 0.0360(18) 0.0210(18) -0.0007(15) 0.0102(15) 0.0022(16)
C27 0.0279(17) 0.0268(17) 0.0198(17) -0.0022(14) 0.0083(14) 0.0010(15)
C28 0.046(2) 0.064(2) 0.036(2) 0.0075(19) 0.0205(18) 0.028(2)
C29 0.043(2) 0.047(2) 0.050(2) -0.0189(19) 0.0048(19) 0.0010(19)
C30 0.052(2) 0.051(2) 0.071(3) -0.003(2) 0.036(2) -0.018(2)
C1S 0.057(3) 0.126(5) 0.180(7) 0.098(5) -0.003(4) -0.030(4)
C2S 0.199(8) 0.143(6) 0.083(5) 0.060(5) -0.031(5) -0.124(6)
C4S 0.096(5) 0.266(11) 0.146(7) -0.065(8) 0.073(6) -0.064(6)
C5S 0.203(8) 0.224(8) 0.243(9) 0.143(7) 0.094(7) 0.085(6)
O1S 0.089(3) 0.115(3) 0.127(3) 0.020(3) 0.053(2) -0.012(2)
O2S 0.128(4) 0.406(9) 0.157(5) -0.077(5) 0.068(4) -0.103(5)

loop_
_atom_type_symbol
_atom_type_description
_atom_type_scat_dispersion_real
_atom_type_scat_dispersion_imag
_atom_type_scat_source
C C 0.0033 0.0016 'International Tables Vol C Tables 4.2.6.8 and 6.1.1.4'
H H 0.0000 0.0000 'International Tables Vol C Tables 4.2.6.8 and 6.1.1.4'
N N 0.0061 0.0033 'International Tables Vol C Tables 4.2.6.8 and 6.1.1.4'
O O 0.0106 0.0060 'International Tables Vol C Tables 4.2.6.8 and 6.1.1.4'

loop_
_geom_angle_atom_site_label_1
_geom_angle_atom_site_label_2
_geom_angle_atom_site_label_3
_geom_angle
C6 O2 C28 116.9(2)
C11 O3 H3 109.5
C15 O4 C16 121.0(2)
C21 O6 H6 109.5
C22 O7 C29 112.5(2)
C15 N1 C13 121.0(2)
C15 N1 C1 116.8(2)
C13 N1 C1 118.3(2)
C4 N2 C5 123.4(2)
C4 N2 C14 125.7(2)
C5 N2 C14 108.3(2)
C23 N3 C30 120.4(2)
C23 N3 C24 106.1(2)
C30 N3 C24 113.0(2)
N1 C1 C2 110.7(2)
N1 C1 C14 111.8(2)
C2 C1 C14 107.9(2)
N1 C1 H1 108.8
C2 C1 H1 108.8
C14 C1 H1 108.8
C1 C2 C3 111.0(2)
C1 C2 H2A 109.4
C3 C2 H2A 109.4
C1 C2 H2B 109.4
C3 C2 H2B 109.4
H2A C2 H2B 108.0
C4 C3 C2 115.6(2)
C4 C3 H3A 108.4
C2 C3 H3A 108.4
C4 C3 H3B 108.4
C2 C3 H3B 108.4
H3A C3 H3B 107.4
O1 C4 N2 122.1(3)
O1 C4 C3 120.3(3)
N2 C4 C3 117.6(2)
C10 C5 C6 120.9(3)
C10 C5 N2 109.8(2)
C6 C5 N2 128.9(2)
O2 C6 C5 117.6(2)
O2 C6 C7 124.8(2)
C5 C6 C7 117.4(2)
C6 C7 C8 120.6(3)
C6 C7 H7 119.7
C8 C7 H7 119.7
C9 C8 C7 121.1(3)
C9 C8 H8 119.5
C7 C8 H8 119.5
C10 C9 C8 117.9(3)
C10 C9 H9 121.1
C8 C9 H9 121.1
C9 C10 C5 121.5(3)
C9 C10 C11 127.4(2)
C5 C10 C11 110.7(2)
O3 C11 C10 105.5(2)
O3 C11 C12 109.9(2)
C10 C11 C12 112.4(2)
O3 C11 C14 115.1(2)
C10 C11 C14 102.1(2)
C12 C11 C14 111.6(2)
C13 C12 C11 110.7(2)
C13 C12 H12A 109.5
C11 C12 H12A 109.5
C13 C12 H12B 109.5
C11 C12 H12B 109.5
H12A C12 H12B 108.1
N1 C13 C12 110.0(2)
N1 C13 H13A 109.7
C12 C13 H13A 109.7
N1 C13 H13B 109.7
C12 C13 H13B 109.7
H13A C13 H13B 108.2
N2 C14 C20 108.6(2)
N2 C14 C1 108.5(2)
C20 C14 C1 109.9(2)
N2 C14 C11 102.06(19)
C20 C14 C11 111.9(2)
C1 C14 C11 115.4(2)
O5 C15 N1 125.6(3)
O5 C15 O4 123.4(3)
N1 C15 O4 110.9(3)
O4 C16 C17 111.1(2)
O4 C16 C18 109.8(3)
C17 C16 C18 113.0(3)
O4 C16 C19 101.4(2)
C17 C16 C19 110.0(3)
C18 C16 C19 110.9(3)
C16 C17 H17A 109.5
C16 C17 H17B 109.5
H17A C17 H17B 109.5
C16 C17 H17C 109.5
H17A C17 H17C 109.5
H17B C17 H17C 109.5
C16 C18 H18A 109.5
C16 C18 H18B 109.5
H18A C18 H18B 109.5
C16 C18 H18C 109.5
H18A C18 H18C 109.5
H18B C18 H18C 109.5
C16 C19 H19A 109.5
C16 C19 H19B 109.5
H19A C19 H19B 109.5
C16 C19 H19C 109.5
H19A C19 H19C 109.5
H19B C19 H19C 109.5
C21 C20 C27 117.0(2)
C21 C20 C14 123.2(2)
C27 C20 C14 119.8(2)
O6 C21 C22 119.7(2)
O6 C21 C20 118.6(2)
C22 C21 C20 121.6(2)
C23 C22 O7 121.9(2)
C23 C22 C21 119.7(3)
O7 C22 C21 118.4(2)
C22 C23 C26 119.1(3)
C22 C23 N3 129.2(3)
C26 C23 N3 111.4(2)
N3 C24 C25 105.4(2)
N3 C24 H24A 110.7
C25 C24 H24A 110.7
N3 C24 H24B 110.7
C25 C24 H24B 110.7
H24A C24 H24B 108.8
C26 C25 C24 101.3(2)
C26 C25 H25A 111.5
C24 C25 H25A 111.5
C26 C25 H25B 111.5
C24 C25 H25B 111.5
H25A C25 H25B 109.3
C27 C26 C23 120.9(3)
C27 C26 C25 130.7(3)
C23 C26 C25 108.3(2)
C26 C27 C20 121.5(3)
C26 C27 H27 119.3
C20 C27 H27 119.2
O2 C28 H28A 109.5
O2 C28 H28B 109.5
H28A C28 H28B 109.5
O2 C28 H28C 109.5
H28A C28 H28C 109.5
H28B C28 H28C 109.5
O7 C29 H29A 109.5
O7 C29 H29B 109.5
H29A C29 H29B 109.5
O7 C29 H29C 109.5
H29A C29 H29C 109.5
H29B C29 H29C 109.5
N3 C30 H30A 109.5
N3 C30 H30B 109.5
H30A C30 H30B 109.5
N3 C30 H30C 109.5
H30A C30 H30C 109.5
H30B C30 H30C 109.5
C2S C1S H1S1 109.5
C2S C1S H1S2 109.5
H1S1 C1S H1S2 109.5
C2S C1S H1S3 109.5
H1S1 C1S H1S3 109.5
H1S2 C1S H1S3 109.5
O1S C2S C1S 108.3(6)
O1S C2S H2S1 110.0
C1S C2S H2S1 110.0
O1S C2S H2S2 110.0
C1S C2S H2S2 110.0
H2S1 C2S H2S2 108.4
O2S C4S C5S 141.2(10)
O2S C4S O1S 104.7(9)
C5S C4S O1S 113.9(7)
C4S C5S H5S1 109.5
C4S C5S H5S2 109.5
H5S1 C5S H5S2 109.5
C4S C5S H5S3 109.5
H5S1 C5S H5S3 109.5
H5S2 C5S H5S3 109.5
C2S O1S C4S 118.0(6)
C4S O2S H2S 109.5

loop_
_geom_bond_atom_site_label_1
_geom_bond_atom_site_label_2
_geom_bond_distance
O1 C4 1.232(3)
O2 C6 1.367(3)
O2 C28 1.430(3)
O3 C11 1.419(3)
O3 H3 0.8200
O4 C15 1.361(3)
O4 C16 1.473(3)
O5 C15 1.215(3)
O6 C21 1.374(3)
O6 H6 0.8200
O7 C22 1.388(3)
O7 C29 1.433(3)
N1 C15 1.350(3)
N1 C13 1.477(3)
N1 C1 1.495(3)
N2 C4 1.363(3)
N2 C5 1.419(3)
N2 C14 1.498(3)
N3 C23 1.399(3)
N3 C30 1.455(3)
N3 C24 1.467(3)
C1 C2 1.521(3)
C1 C14 1.544(3)
C1 H1 0.9800
C2 C3 1.522(3)
C2 H2A 0.9700
C2 H2B 0.9700
C3 C4 1.501(3)
C3 H3A 0.9700
C3 H3B 0.9700
C5 C10 1.382(3)
C5 C6 1.390(3)
C6 C7 1.390(3)
C7 C8 1.395(3)
C7 H7 0.9300
C8 C9 1.383(3)
C8 H8 0.9300
C9 C10 1.371(3)
C9 H9 0.9300
C10 C11 1.516(3)
C11 C12 1.520(3)
C11 C14 1.600(3)
C12 C13 1.512(3)
C12 H12A 0.9700
C12 H12B 0.9700
C13 H13A 0.9700
C13 H13B 0.9700
C14 C20 1.534(3)
C16 C17 1.498(4)
C16 C18 1.502(4)
C16 C19 1.529(4)
C17 H17A 0.9600
C17 H17B 0.9600
C17 H17C 0.9600
C18 H18A 0.9600
C18 H18B 0.9600
C18 H18C 0.9600
C19 H19A 0.9600
C19 H19B 0.9600
C19 H19C 0.9600
C20 C21 1.400(3)
C20 C27 1.402(3)
C21 C22 1.396(3)
C22 C23 1.383(3)
C23 C26 1.394(3)
C24 C25 1.530(3)
C24 H24A 0.9700
C24 H24B 0.9700
C25 C26 1.513(3)
C25 H25A 0.9700
C25 H25B 0.9700
C26 C27 1.367(3)
C27 H27 0.9300
C28 H28A 0.9600
C28 H28B 0.9600
C28 H28C 0.9600
C29 H29A 0.9600
C29 H29B 0.9600
C29 H29C 0.9600
C30 H30A 0.9600
C30 H30B 0.9600
C30 H30C 0.9600
C1S C2S 1.423(7)
C1S H1S1 0.9600
C1S H1S2 0.9600
C1S H1S3 0.9600
C2S O1S 1.393(5)
C2S H2S1 0.9700
C2S H2S2 0.9700
C4S O2S 1.342(7)
C4S C5S 1.413(9)
C4S O1S 1.440(8)
C5S H5S1 0.9600
C5S H5S2 0.9600
C5S H5S3 0.9600
O2S H2S 0.8200

loop_
_geom_hbond_atom_site_label_D
_geom_hbond_atom_site_label_H
_geom_hbond_atom_site_label_A
_geom_hbond_distance_DH
_geom_hbond_distance_HA
_geom_hbond_distance_DA
_geom_hbond_angle_DHA
_geom_hbond_site_symmetry_A
O3 H3 O6 0.82 2.07 2.714(3) 134.6 .
O6 H6 O1 0.82 1.94 2.721(3) 158.4 4_545
O6 H6 O7 0.82 2.28 2.737(2) 115.7 .

loop_
_geom_torsion_atom_site_label_1
_geom_torsion_atom_site_label_2
_geom_torsion_atom_site_label_3
_geom_torsion_atom_site_label_4
_geom_torsion
C15 N1 C1 C2 65.3(3)
C13 N1 C1 C2 -136.5(2)
C15 N1 C1 C14 -174.3(2)
C13 N1 C1 C14 -16.1(3)
N1 C1 C2 C3 58.6(3)
C14 C1 C2 C3 -64.1(3)
C1 C2 C3 C4 32.0(3)
C5 N2 C4 O1 0.8(4)
C14 N2 C4 O1 160.4(2)
C5 N2 C4 C3 -179.3(2)
C14 N2 C4 C3 -19.7(4)
C2 C3 C4 O1 -170.6(2)
C2 C3 C4 N2 9.5(3)
C4 N2 C5 C10 139.7(2)
C14 N2 C5 C10 -22.9(3)
C4 N2 C5 C6 -47.6(4)
C14 N2 C5 C6 149.7(3)
C28 O2 C6 C5 -166.8(2)
C28 O2 C6 C7 9.2(4)
C10 C5 C6 O2 167.0(2)
N2 C5 C6 O2 -4.9(4)
C10 C5 C6 C7 -9.3(4)
N2 C5 C6 C7 178.8(2)
O2 C6 C7 C8 -172.3(3)
C5 C6 C7 C8 3.8(4)
C6 C7 C8 C9 2.8(4)
C7 C8 C9 C10 -3.8(4)
C8 C9 C10 C5 -1.7(4)
C8 C9 C10 C11 170.9(2)
C6 C5 C10 C9 8.5(4)
N2 C5 C10 C9 -178.2(2)
C6 C5 C10 C11 -165.3(2)
N2 C5 C10 C11 8.0(3)
C9 C10 C11 O3 -44.0(3)
C5 C10 C11 O3 129.3(2)
C9 C10 C11 C12 75.7(3)
C5 C10 C11 C12 -110.9(2)
C9 C10 C11 C14 -164.6(3)
C5 C10 C11 C14 8.7(3)
O3 C11 C12 C13 -165.9(2)
C10 C11 C12 C13 77.0(3)
C14 C11 C12 C13 -37.0(3)
C15 N1 C13 C12 118.3(3)
C1 N1 C13 C12 -39.1(3)
C11 C12 C13 N1 67.5(3)
C4 N2 C14 C20 106.4(3)
C5 N2 C14 C20 -91.5(2)
C4 N2 C14 C1 -13.1(3)
C5 N2 C14 C1 149.1(2)
C4 N2 C14 C11 -135.3(2)
C5 N2 C14 C11 26.8(3)
N1 C1 C14 N2 -68.4(3)
C2 C1 C14 N2 53.6(3)
N1 C1 C14 C20 173.0(2)
C2 C1 C14 C20 -65.0(3)
N1 C1 C14 C11 45.4(3)
C2 C1 C14 C11 167.4(2)
O3 C11 C14 N2 -134.5(2)
C10 C11 C14 N2 -20.8(2)
C12 C11 C14 N2 99.4(2)
O3 C11 C14 C20 -18.6(3)
C10 C11 C14 C20 95.1(2)
C12 C11 C14 C20 -144.7(2)
O3 C11 C14 C1 108.1(3)
C10 C11 C14 C1 -138.3(2)
C12 C11 C14 C1 -18.0(3)
C13 N1 C15 O5 -159.5(3)
C1 N1 C15 O5 -1.9(4)
C13 N1 C15 O4 22.5(4)
C1 N1 C15 O4 -179.9(2)
C16 O4 C15 O5 17.4(4)
C16 O4 C15 N1 -164.5(2)
C15 O4 C16 C17 -70.3(3)
C15 O4 C16 C18 55.4(4)
C15 O4 C16 C19 172.8(2)
N2 C14 C20 C21 179.0(2)
C1 C14 C20 C21 -62.4(3)
C11 C14 C20 C21 67.1(3)
N2 C14 C20 C27 -1.1(3)
C1 C14 C20 C27 117.5(3)
C11 C14 C20 C27 -113.0(3)
C27 C20 C21 O6 179.1(2)
C14 C20 C21 O6 -1.0(4)
C27 C20 C21 C22 0.0(4)
C14 C20 C21 C22 180.0(2)
C29 O7 C22 C23 80.4(3)
C29 O7 C22 C21 -100.5(3)
O6 C21 C22 C23 178.7(2)
C20 C21 C22 C23 -2.3(4)
O6 C21 C22 O7 -0.4(4)
C20 C21 C22 O7 178.6(2)
O7 C22 C23 C26 -177.6(3)
C21 C22 C23 C26 3.3(4)
O7 C22 C23 N3 -3.4(4)
C21 C22 C23 N3 177.5(3)
C30 N3 C23 C22 38.5(4)
C24 N3 C23 C22 168.3(3)
C30 N3 C23 C26 -146.9(3)
C24 N3 C23 C26 -17.1(3)
C23 N3 C24 C25 26.7(3)
C30 N3 C24 C25 160.6(3)
N3 C24 C25 C26 -25.4(3)
C22 C23 C26 C27 -2.1(4)
N3 C23 C26 C27 -177.3(2)
C22 C23 C26 C25 175.4(3)
N3 C23 C26 C25 0.2(3)
C24 C25 C26 C27 -167.0(3)
C24 C25 C26 C23 15.7(3)
C23 C26 C27 C20 -0.1(4)
C25 C26 C27 C20 -177.1(3)
C21 C20 C27 C26 1.2(4)
C14 C20 C27 C26 -178.8(2)
C1S C2S O1S C4S -177.8(5)
O2S C4S O1S C2S 4.8(7)
C5S C4S O1S C2S -178.2(5)
